data_2211365
loop_
_publ_author_name
'Gao, Jin-Sheng'
'Li, Bai-Yan'
'Hou, Guang-Feng'
'Hou, Yan-Jun'
'Yan, Peng-Fei'

_publ_section_title
;
 Hexaaquanickel(II) bis[(4-nitrophenylsulfanyl)acetate]
;
_journal_coeditor_code DN2089
_journal_issue 12
_journal_name_full 'Acta Crystallographica Section E'
_journal_page_first m3473
_journal_page_last m3474
_journal_paper_doi 10.1107/S1600536806049725
_journal_volume 62
_journal_year 2006
_chemical_formula_iupac '[Ni (H2 O1)6] (C8 H6 N O4 S)2'
_chemical_formula_moiety 'H12 Ni O6 2+, 2(C8 H6 N O4 S -)'
_chemical_formula_sum 'C16 H24 N2 Ni O14 S2'
_chemical_formula_weight 591.20
_chemical_name_systematic
;
Hexaaquanicklel(II) bis[(4-nitrophenylsulfanyl)acetate]
;
_space_group_IT_number 2
_symmetry_cell_setting triclinic
_symmetry_space_group_name_Hall '-P 1'
_symmetry_space_group_name_H-M 'P -1'
_atom_sites_solution_hydrogens geom
_atom_sites_solution_primary direct
_atom_sites_solution_secondary difmap
_cell_angle_alpha 98.33(3)
_cell_angle_beta 99.61(3)
_cell_angle_gamma 109.29(3)
_cell_formula_units_Z 1
_cell_length_a 7.365(6)
_cell_length_b 7.368(7)
_cell_length_c 11.755(10)
_cell_measurement_reflns_used 4871
_cell_measurement_temperature 291(2)
_cell_measurement_theta_max 55.08
_cell_measurement_theta_min 6.02
_cell_volume 579.8(9)
_computing_cell_refinement RAPID-AUTO
_computing_data_collection 'RAPID-AUTO (Rigaku, 1998)'
_computing_data_reduction 'CrystalStructure (Rigaku/MSC, 2002)'
_computing_molecular_graphics 'SHELXTL (Bruker, 1997)'
_computing_publication_material SHELXL97
_computing_structure_refinement 'SHELXL97 (Sheldrick, 1997)'
_computing_structure_solution 'SHELXS97 (Sheldrick, 1997)'
_diffrn_ambient_temperature 291(2)
_diffrn_measured_fraction_theta_full 0.988
_diffrn_measured_fraction_theta_max 0.988
_diffrn_measurement_device_type 'Rigaku R-AXIS RAPID'
_diffrn_measurement_method \w
_diffrn_radiation_monochromator graphite
_diffrn_radiation_source 'fine-focus sealed tube'
_diffrn_radiation_type MoK\a
_diffrn_radiation_wavelength 0.71073
_diffrn_reflns_av_R_equivalents 0.0206
_diffrn_reflns_av_sigmaI/netI 0.0271
_diffrn_reflns_limit_h_max 9
_diffrn_reflns_limit_h_min -8
_diffrn_reflns_limit_k_max 9
_diffrn_reflns_limit_k_min -9
_diffrn_reflns_limit_l_max 15
_diffrn_reflns_limit_l_min -15
_diffrn_reflns_number 5748
_diffrn_reflns_theta_full 27.48
_diffrn_reflns_theta_max 27.48
_diffrn_reflns_theta_min 3.00
_diffrn_standards_decay_% 0
_diffrn_standards_interval_count 0
_diffrn_standards_interval_time 0
_diffrn_standards_number 0
_exptl_absorpt_coefficient_mu 1.091
_exptl_absorpt_correction_T_max 0.9246
_exptl_absorpt_correction_T_min 0.6246
_exptl_absorpt_correction_type multi-scan
_exptl_absorpt_process_details '(ABSCOR; Higashi, 1995)'
_exptl_crystal_colour yellow
_exptl_crystal_density_diffrn 1.693
_exptl_crystal_density_method 'not measured'
_exptl_crystal_description block
_exptl_crystal_F_000 306
_exptl_crystal_size_max 0.48
_exptl_crystal_size_mid 0.18
_exptl_crystal_size_min 0.07
_refine_diff_density_max 0.474
_refine_diff_density_min -0.436
_refine_ls_extinction_method none
_refine_ls_goodness_of_fit_ref 1.161
_refine_ls_hydrogen_treatment constr
_refine_ls_matrix_type full
_refine_ls_number_parameters 160
_refine_ls_number_reflns 2634
_refine_ls_number_restraints 0
_refine_ls_restrained_S_all 1.161
_refine_ls_R_factor_all 0.0441
_refine_ls_R_factor_gt 0.0322
_refine_ls_shift/su_max 0.000
_refine_ls_shift/su_mean 0.000
_refine_ls_structure_factor_coef Fsqd
_refine_ls_weighting_details 'calc w=1/[\s^2^(Fo^2^)+(0.065P)^2^+0.196P] where P=(Fo^2^+2Fc^2^)/3'
_refine_ls_weighting_scheme calc
_refine_ls_wR_factor_gt 0.0901
_refine_ls_wR_factor_ref 0.1161
_reflns_number_gt 2208
_reflns_number_total 2634
_reflns_threshold_expression I>2\s(I)
_cod_data_source_file dn2089.cif
_cod_data_source_block I
_cod_database_code 2211365
_cod_database_fobs_code 2211365

loop_
_symmetry_equiv_pos_as_xyz
'x, y, z'
'-x, -y, -z'

loop_
_atom_site_type_symbol
_atom_site_label
_atom_site_fract_x
_atom_site_fract_y
_atom_site_fract_z
_atom_site_U_iso_or_equiv
_atom_site_adp_type
_atom_site_calc_flag
_atom_site_refinement_flags
_atom_site_occupancy
Ni Ni1 1.0000 0.5000 0.5000 0.02290(15) Uani d S 1
O O6 0.8719(3) 0.2515(3) 0.55782(17) 0.0322(4) Uani d . 1
H H61 0.9417 0.2344 0.6181 0.048 Uiso d R 1
H H62 0.8071 0.1391 0.5112 0.048 Uiso d R 1
O O5 0.8554(3) 0.6380(3) 0.59702(16) 0.0290(4) Uani d . 1
H H51 0.8166 0.7201 0.5648 0.044 Uiso d R 1
H H52 0.7575 0.5590 0.6160 0.044 Uiso d R 1
O O7 0.7636(3) 0.4093(3) 0.35363(17) 0.0325(4) Uani d . 1
H H71 0.7567 0.3629 0.2813 0.049 Uiso d R 1
H H72 0.6826 0.4685 0.3575 0.049 Uiso d R 1
S S1 0.32407(11) -0.27518(10) 0.17512(6) 0.03321(19) Uani d . 1
O O3 0.0692(4) 0.1335(4) -0.25650(19) 0.0567(7) Uani d . 1
O O4 0.2331(4) 0.4010(4) -0.1270(2) 0.0497(6) Uani d . 1
O O1 0.4994(3) -0.4139(3) 0.35430(18) 0.0333(4) Uani d . 1
O O2 0.7057(3) -0.1326(3) 0.47445(18) 0.0410(5) Uani d . 1
N N1 0.1688(4) 0.2216(4) -0.1571(2) 0.0345(5) Uani d . 1
C C4 0.2101(4) 0.1056(4) -0.0730(2) 0.0284(5) Uani d . 1
C C2 0.3633(4) 0.0890(4) 0.1177(2) 0.0326(6) Uani d . 1
H H2 0.4412 0.1510 0.1932 0.039 Uiso calc R 1
C C1 0.2845(4) -0.1153(4) 0.0853(2) 0.0273(5) Uani d . 1
C C6 0.1645(4) -0.2063(4) -0.0278(2) 0.0313(6) Uani d . 1
H H6 0.1089 -0.3430 -0.0492 0.038 Uiso calc R 1
C C3 0.3264(4) 0.2005(4) 0.0380(3) 0.0323(6) Uani d . 1
H H3 0.3792 0.3373 0.0591 0.039 Uiso calc R 1
C C7 0.4946(4) -0.1102(4) 0.3075(2) 0.0283(5) Uani d . 1
H H7A 0.6039 -0.0151 0.2867 0.034 Uiso calc R 1
H H7B 0.4281 -0.0391 0.3501 0.034 Uiso calc R 1
C C5 0.1274(4) -0.0972(4) -0.1078(2) 0.0304(6) Uani d . 1
H H5 0.0489 -0.1580 -0.1833 0.036 Uiso calc R 1
C C8 0.5716(4) -0.2293(4) 0.3848(2) 0.0273(5) Uani d . 1

loop_
_atom_site_aniso_label
_atom_site_aniso_U_11
_atom_site_aniso_U_22
_atom_site_aniso_U_33
_atom_site_aniso_U_12
_atom_site_aniso_U_13
_atom_site_aniso_U_23
Ni1 0.0239(2) 0.0192(2) 0.0248(2) 0.00804(18) 0.00066(18) 0.00755(17)
O6 0.0385(11) 0.0237(9) 0.0309(9) 0.0078(8) 0.0004(8) 0.0118(7)
O5 0.0311(9) 0.0256(9) 0.0325(9) 0.0128(8) 0.0041(8) 0.0105(7)
O7 0.0318(10) 0.0318(10) 0.0306(9) 0.0137(8) -0.0032(8) 0.0030(8)
S1 0.0383(4) 0.0274(4) 0.0318(3) 0.0121(3) -0.0013(3) 0.0102(3)
O3 0.086(2) 0.0572(16) 0.0310(11) 0.0356(15) -0.0015(12) 0.0156(11)
O4 0.0646(16) 0.0403(13) 0.0523(13) 0.0258(12) 0.0108(12) 0.0219(11)
O1 0.0312(10) 0.0255(10) 0.0420(11) 0.0106(8) 0.0022(9) 0.0106(8)
O2 0.0498(13) 0.0268(10) 0.0370(11) 0.0105(9) -0.0091(10) 0.0087(8)
N1 0.0393(13) 0.0439(15) 0.0333(12) 0.0264(12) 0.0119(11) 0.0174(11)
C4 0.0289(13) 0.0343(14) 0.0310(13) 0.0179(11) 0.0104(11) 0.0148(11)
C2 0.0299(13) 0.0321(15) 0.0307(13) 0.0098(11) -0.0031(11) 0.0062(11)
C1 0.0243(12) 0.0341(14) 0.0284(12) 0.0147(11) 0.0055(10) 0.0120(11)
C6 0.0336(14) 0.0269(13) 0.0319(13) 0.0117(11) 0.0040(11) 0.0039(11)
C3 0.0304(13) 0.0285(14) 0.0377(14) 0.0120(11) 0.0015(12) 0.0103(11)
C7 0.0290(13) 0.0283(13) 0.0288(12) 0.0130(11) 0.0019(11) 0.0092(10)
C5 0.0324(13) 0.0360(15) 0.0240(12) 0.0167(12) 0.0023(11) 0.0051(11)
C8 0.0284(13) 0.0273(13) 0.0309(13) 0.0130(11) 0.0071(11) 0.0131(10)

loop_
_atom_type_symbol
_atom_type_description
_atom_type_scat_dispersion_real
_atom_type_scat_dispersion_imag
_atom_type_scat_source
C C 0.0033 0.0016 'International Tables Vol C Tables 4.2.6.8 and 6.1.1.4'
H H 0.0000 0.0000 'International Tables Vol C Tables 4.2.6.8 and 6.1.1.4'
N N 0.0061 0.0033 'International Tables Vol C Tables 4.2.6.8 and 6.1.1.4'
Ni Ni 0.3393 1.1124 'International Tables Vol C Tables 4.2.6.8 and 6.1.1.4'
O O 0.0106 0.0060 'International Tables Vol C Tables 4.2.6.8 and 6.1.1.4'
S S 0.1246 0.1234 'International Tables Vol C Tables 4.2.6.8 and 6.1.1.4'

loop_
_geom_angle_atom_site_label_1
_geom_angle_atom_site_label_2
_geom_angle_atom_site_label_3
_geom_angle_site_symmetry_1
_geom_angle_site_symmetry_3
_geom_angle
O6 Ni1 O6 . 2_766 180.0
O6 Ni1 O5 . 2_766 91.28(10)
O6 Ni1 O5 2_766 2_766 88.72(10)
O6 Ni1 O5 . . 88.72(10)
O6 Ni1 O5 2_766 . 91.28(10)
O5 Ni1 O5 2_766 . 180.00(9)
O6 Ni1 O7 . . 90.38(9)
O6 Ni1 O7 2_766 . 89.62(9)
O5 Ni1 O7 2_766 . 89.35(10)
O5 Ni1 O7 . . 90.65(10)
O6 Ni1 O7 . 2_766 89.62(9)
O6 Ni1 O7 2_766 2_766 90.38(9)
O5 Ni1 O7 2_766 2_766 90.65(10)
O5 Ni1 O7 . 2_766 89.35(10)
O7 Ni1 O7 . 2_766 180.0000(10)
Ni1 O6 H61 . . 115.7
Ni1 O6 H62 . . 123.1
H61 O6 H62 . . 108.3
Ni1 O5 H51 . . 114.7
Ni1 O5 H52 . . 113.8
H51 O5 H52 . . 108.2
Ni1 O7 H71 . . 129.9
Ni1 O7 H72 . . 114.8
H71 O7 H72 . . 109.7
C1 S1 C7 . . 103.34(14)
O4 N1 O3 . . 122.5(3)
O4 N1 C4 . . 119.6(2)
O3 N1 C4 . . 118.0(3)
C3 C4 C5 . . 122.5(3)
C3 C4 N1 . . 119.3(3)
C5 C4 N1 . . 118.2(3)
C3 C2 C1 . . 120.2(3)
C3 C2 H2 . . 119.9
C1 C2 H2 . . 119.9
C2 C1 C6 . . 119.2(2)
C2 C1 S1 . . 125.3(2)
C6 C1 S1 . . 115.5(2)
C5 C6 C1 . . 121.1(3)
C5 C6 H6 . . 119.5
C1 C6 H6 . . 119.5
C4 C3 C2 . . 118.8(3)
C4 C3 H3 . . 120.6
C2 C3 H3 . . 120.6
C8 C7 S1 . . 109.07(19)
C8 C7 H7A . . 109.9
S1 C7 H7A . . 109.9
C8 C7 H7B . . 109.9
S1 C7 H7B . . 109.9
H7A C7 H7B . . 108.3
C6 C5 C4 . . 118.1(3)
C6 C5 H5 . . 121.0
C4 C5 H5 . . 121.0
O2 C8 O1 . . 125.2(2)
O2 C8 C7 . . 116.1(2)
O1 C8 C7 . . 118.6(2)

loop_
_geom_bond_atom_site_label_1
_geom_bond_atom_site_label_2
_geom_bond_site_symmetry_2
_geom_bond_distance
Ni1 O6 . 2.034(2)
Ni1 O6 2_766 2.034(2)
Ni1 O5 2_766 2.062(2)
Ni1 O5 . 2.062(2)
Ni1 O7 . 2.082(2)
Ni1 O7 2_766 2.082(2)
O6 H61 . 0.8540
O6 H62 . 0.8567
O5 H51 . 0.8576
O5 H52 . 0.8500
O7 H71 . 0.8557
O7 H72 . 0.8506
S1 C1 . 1.752(3)
S1 C7 . 1.807(3)
O3 N1 . 1.227(4)
O4 N1 . 1.221(4)
O1 C8 . 1.256(3)
O2 C8 . 1.250(3)
N1 C4 . 1.455(3)
C4 C3 . 1.375(4)
C4 C5 . 1.382(4)
C2 C3 . 1.383(4)
C2 C1 . 1.389(4)
C2 H2 . 0.9300
C1 C6 . 1.399(4)
C6 C5 . 1.372(4)
C6 H6 . 0.9300
C3 H3 . 0.9300
C7 C8 . 1.518(4)
C7 H7A . 0.9700
C7 H7B . 0.9700
C5 H5 . 0.9300

loop_
_geom_hbond_atom_site_label_D
_geom_hbond_atom_site_label_H
_geom_hbond_atom_site_label_A
_geom_hbond_site_symmetry_A
_geom_hbond_distance_DH
_geom_hbond_distance_HA
_geom_hbond_distance_DA
_geom_hbond_angle_DHA
O6 H61 O3 1_656 0.85 1.98 2.821(3) 167.6
O6 H62 O2 . 0.86 1.85 2.641(4) 153.7
O5 H51 O2 1_565 0.86 1.90 2.749(3) 171.1
O5 H52 O1 2_656 0.85 1.96 2.794(3) 167.0
O7 H72 O1 1_565 0.85 1.83 2.676(3) 175.7

loop_
_geom_torsion_atom_site_label_1
_geom_torsion_atom_site_label_2
_geom_torsion_atom_site_label_3
_geom_torsion_atom_site_label_4
_geom_torsion
C1 S1 C7 C8 -169.76(17)
